data_7054968
loop_
_publ_author_name
'Long, Shiyu'
'Wang, Baoli'
'Xie, Hongyan'
'Yao, Changguang'
'Wu, Chunji'
'Cui, Dongmei'

_publ_section_title
;
 Rare-earth metal alkyl complexes bearing an alkoxy N-heterocyclic carbene
 ligand: synthesis, characterization, catalysis for isoprene
 polymerization
;
_journal_issue 10
_journal_name_full 'New J. Chem.'
_journal_page_first 7682
_journal_paper_doi 10.1039/C5NJ00737B
_journal_volume 39
_journal_year 2015
_chemical_formula_sum 'C36 H78 N4 O2 Sc2 Si4'
_chemical_formula_weight 801.3
_chemical_name_systematic
; 
 ? 
;
_space_group_IT_number 14
_symmetry_cell_setting monoclinic
_symmetry_space_group_name_Hall '-P 2ybc'
_symmetry_space_group_name_H-M 'P 1 21/c 1'
_atom_sites_solution_hydrogens geom
_atom_sites_solution_primary direct
_atom_sites_solution_secondary difmap
_audit_creation_method SHELXL-97
_audit_update_record
;
2015-06-25 deposited with the CCDC.
2015-07-02 downloaded from the CCDC.
;
_cell_angle_alpha 90.00
_cell_angle_beta 106.5510(10)
_cell_angle_gamma 90.00
_cell_formula_units_Z 2
_cell_length_a 11.3570(7)
_cell_length_b 11.8214(7)
_cell_length_c 19.0167(12)
_cell_measurement_reflns_used 6501
_cell_measurement_temperature 273(2)
_cell_measurement_theta_max 26.0239
_cell_measurement_theta_min 2.2345
_cell_volume 2447.3(3)
_computing_data_collection 'Bruker SMART'
_computing_molecular_graphics 'Bruker SHELXTL'
_computing_publication_material 'Bruker SHELXTL'
_computing_structure_refinement 'SHELXL-97 (Sheldrick, 1997)'
_computing_structure_solution 'SHELXS-97 (Sheldrick, 1990)'
_diffrn_ambient_temperature 273(2)
_diffrn_measured_fraction_theta_full 0.996
_diffrn_measured_fraction_theta_max 0.996
_diffrn_measurement_device_type 'CCD area detector'
_diffrn_radiation_monochromator graphite
_diffrn_radiation_source 'fine-focus sealed tube'
_diffrn_radiation_type MoK\a
_diffrn_radiation_wavelength 0.71073
_diffrn_reflns_av_R_equivalents 0.0177
_diffrn_reflns_av_unetI/netI 0.0204
_diffrn_reflns_limit_h_max 14
_diffrn_reflns_limit_h_min -13
_diffrn_reflns_limit_k_max 14
_diffrn_reflns_limit_k_min -14
_diffrn_reflns_limit_l_max 23
_diffrn_reflns_limit_l_min -20
_diffrn_reflns_number 13465
_diffrn_reflns_theta_full 26.04
_diffrn_reflns_theta_max 26.04
_diffrn_reflns_theta_min 1.87
_exptl_absorpt_coefficient_mu 0.406
_exptl_absorpt_correction_T_max 0.9416
_exptl_absorpt_correction_T_min 0.9232
_exptl_absorpt_correction_type multi-scan
_exptl_crystal_colour colorless
_exptl_crystal_density_diffrn 1.087
_exptl_crystal_density_method 'not measured'
_exptl_crystal_description block
_exptl_crystal_F_000 872
_exptl_crystal_size_max 0.20
_exptl_crystal_size_mid 0.18
_exptl_crystal_size_min 0.15
_refine_diff_density_max 0.330
_refine_diff_density_min -0.139
_refine_diff_density_rms 0.052
_refine_ls_extinction_method none
_refine_ls_goodness_of_fit_ref 1.051
_refine_ls_hydrogen_treatment constr
_refine_ls_matrix_type full
_refine_ls_number_parameters 225
_refine_ls_number_reflns 4811
_refine_ls_number_restraints 0
_refine_ls_restrained_S_all 1.051
_refine_ls_R_factor_all 0.0414
_refine_ls_R_factor_gt 0.0361
_refine_ls_shift/su_max 0.001
_refine_ls_shift/su_mean 0.000
_refine_ls_structure_factor_coef Fsqd
_refine_ls_weighting_details 'calc w=1/[\s^2^(Fo^2^)+(0.0550P)^2^+0.7450P] where P=(Fo^2^+2Fc^2^)/3'
_refine_ls_weighting_scheme calc
_refine_ls_wR_factor_gt 0.0954
_refine_ls_wR_factor_ref 0.0997
_reflns_number_gt 4261
_reflns_number_total 4811
_reflns_threshold_expression >2sigma(I)
_cod_data_source_file c5nj00737b2.cif
_cod_data_source_block 3a
_cod_depositor_comments
;
The following automatic conversions were performed:

'_symmetry_cell_setting' value 'Monoclinic' changed to 'monoclinic'
according to
/usr/data/users/saulius/crontab/automatic-downloads/rss-feeds/RSC/lib/dictionaries/cif_core.dic
dictionary named 'cif_core.dic' version 2.4.2 from 2011-04-26.

Automatic conversion script
Id: cif_fix_values 3271 2015-04-21 07:52:19Z andrius 

 Adding full bibliography for 7054968--7054972.cif.
;
_cod_original_sg_symbol_H-M P2(1)/c
_cod_database_code 7054968

loop_
_symmetry_equiv_pos_as_xyz
'x, y, z'
'-x, y+1/2, -z+1/2'
'-x, -y, -z'
'x, -y-1/2, z-1/2'

loop_
_atom_site_label
_atom_site_type_symbol
_atom_site_fract_x
_atom_site_fract_y
_atom_site_fract_z
_atom_site_U_iso_or_equiv
_atom_site_adp_type
_atom_site_occupancy
_atom_site_symmetry_multiplicity
_atom_site_calc_flag
_atom_site_refinement_flags
Sc1 Sc 0.39277(3) 0.94570(2) 0.035748(15) 0.02481(10) Uani 1 1 d .
N1 N 0.14720(13) 1.06044(12) 0.08326(8) 0.0348(3) Uani 1 1 d .
N2 N 0.75268(12) 0.81133(12) -0.04665(7) 0.0307(3) Uani 1 1 d .
O1 O 0.56596(9) 0.91341(9) 0.02110(6) 0.0278(2) Uani 1 1 d .
Si1 Si 0.23264(5) 0.67561(4) -0.02276(3) 0.04124(15) Uani 1 1 d .
Si2 Si 0.50225(5) 0.98766(5) 0.23046(3) 0.04122(15) Uani 1 1 d .
C1 C 0.26118(16) 0.82591(14) -0.03744(10) 0.0355(4) Uani 1 1 d .
H1A H 0.1815 0.8621 -0.0469 0.043 Uiso 1 1 calc R
H1B H 0.2816 0.8279 -0.0836 0.043 Uiso 1 1 calc R
C2 C 0.44066(17) 0.88980(16) 0.15342(9) 0.0368(4) Uani 1 1 d .
H2A H 0.3669 0.8567 0.1607 0.044 Uiso 1 1 calc R
H2B H 0.4998 0.8289 0.1588 0.044 Uiso 1 1 calc R
C3 C 0.1271(2) 0.60204(19) -0.10447(14) 0.0623(6) Uani 1 1 d .
H3A H 0.0492 0.6400 -0.1185 0.093 Uiso 1 1 calc R
H3B H 0.1157 0.5250 -0.0920 0.093 Uiso 1 1 calc R
H3C H 0.1627 0.6037 -0.1446 0.093 Uiso 1 1 calc R
C4 C 0.1650(2) 0.65402(19) 0.05552(13) 0.0599(6) Uani 1 1 d .
H4A H 0.2229 0.6781 0.1004 0.090 Uiso 1 1 calc R
H4B H 0.1466 0.5753 0.0590 0.090 Uiso 1 1 calc R
H4C H 0.0910 0.6976 0.0472 0.090 Uiso 1 1 calc R
C5 C 0.3798(2) 0.59425(19) -0.00193(19) 0.0758(8) Uani 1 1 d .
H5A H 0.4185 0.6069 -0.0400 0.114 Uiso 1 1 calc R
H5B H 0.3630 0.5150 0.0008 0.114 Uiso 1 1 calc R
H5C H 0.4336 0.6191 0.0442 0.114 Uiso 1 1 calc R
C6 C 0.3767(3) 1.0576(3) 0.26075(15) 0.0829(9) Uani 1 1 d .
H6A H 0.3252 1.1004 0.2208 0.124 Uiso 1 1 calc R
H6B H 0.4121 1.1073 0.3012 0.124 Uiso 1 1 calc R
H6C H 0.3284 1.0009 0.2758 0.124 Uiso 1 1 calc R
C7 C 0.6097(3) 0.9156(2) 0.31110(14) 0.0821(9) Uani 1 1 d .
H7A H 0.5658 0.8591 0.3298 0.123 Uiso 1 1 calc R
H7B H 0.6435 0.9704 0.3487 0.123 Uiso 1 1 calc R
H7C H 0.6749 0.8805 0.2962 0.123 Uiso 1 1 calc R
C8 C 0.5938(2) 1.1047(2) 0.20469(14) 0.0647(6) Uani 1 1 d .
H8A H 0.6655 1.0737 0.1948 0.097 Uiso 1 1 calc R
H8B H 0.6182 1.1578 0.2444 0.097 Uiso 1 1 calc R
H8C H 0.5444 1.1426 0.1617 0.097 Uiso 1 1 calc R
C9 C 0.24468(15) 1.07483(14) 0.05630(9) 0.0313(4) Uani 1 1 d .
C10 C 0.09248(17) 1.16179(16) 0.09058(10) 0.0415(4) Uani 1 1 d .
H10 H 0.0248 1.1721 0.1082 0.050 Uiso 1 1 calc R
C11 C 0.84493(16) 0.75739(16) -0.06764(10) 0.0391(4) Uani 1 1 d .
H11 H 0.8605 0.6801 -0.0661 0.047 Uiso 1 1 calc R
C12 C 0.10496(19) 0.95123(17) 0.10216(12) 0.0478(5) Uani 1 1 d .
H12A H 0.1458 0.8917 0.0840 0.072 Uiso 1 1 calc R
H12B H 0.0179 0.9450 0.0804 0.072 Uiso 1 1 calc R
H12C H 0.1233 0.9451 0.1545 0.072 Uiso 1 1 calc R
C13 C 0.66301(15) 0.75277(14) -0.01763(9) 0.0323(4) Uani 1 1 d .
H13A H 0.6935 0.6776 -0.0019 0.039 Uiso 1 1 calc R
H13B H 0.5870 0.7444 -0.0566 0.039 Uiso 1 1 calc R
C14 C 0.63617(14) 0.81379(13) 0.04653(9) 0.0287(3) Uani 1 1 d .
H14 H 0.5844 0.7634 0.0659 0.034 Uiso 1 1 calc R
C15 C 0.74953(15) 0.84079(14) 0.10995(9) 0.0324(4) Uani 1 1 d .
H15A H 0.7978 0.8977 0.0939 0.039 Uiso 1 1 calc R
H15B H 0.7231 0.8730 0.1499 0.039 Uiso 1 1 calc R
C16 C 0.83109(16) 0.73865(15) 0.13868(9) 0.0380(4) Uani 1 1 d .
H16A H 0.7796 0.6758 0.1443 0.046 Uiso 1 1 calc R
H16B H 0.8725 0.7170 0.1026 0.046 Uiso 1 1 calc R
C17 C 0.92686(18) 0.75962(19) 0.21150(10) 0.0477(5) Uani 1 1 d .
H17A H 0.8856 0.7750 0.2487 0.057 Uiso 1 1 calc R
H17B H 0.9743 0.8262 0.2072 0.057 Uiso 1 1 calc R
C18 C 1.0139(2) 0.6602(2) 0.23622(12) 0.0669(7) Uani 1 1 d .
H18A H 0.9681 0.5951 0.2436 0.100 Uiso 1 1 calc R
H18B H 1.0742 0.6789 0.2814 0.100 Uiso 1 1 calc R
H18C H 1.0541 0.6437 0.1993 0.100 Uiso 1 1 calc R

loop_
_atom_site_aniso_label
_atom_site_aniso_U_11
_atom_site_aniso_U_22
_atom_site_aniso_U_33
_atom_site_aniso_U_23
_atom_site_aniso_U_13
_atom_site_aniso_U_12
Sc1 0.02295(17) 0.02616(17) 0.02605(17) 0.00148(11) 0.00814(12) 0.00010(11)
N1 0.0273(7) 0.0429(8) 0.0366(8) -0.0005(6) 0.0129(6) 0.0006(6)
N2 0.0284(7) 0.0320(7) 0.0318(7) -0.0034(6) 0.0088(6) 0.0028(5)
O1 0.0244(6) 0.0275(6) 0.0324(6) 0.0054(5) 0.0096(4) 0.0040(4)
Si1 0.0327(3) 0.0302(3) 0.0585(3) 0.0002(2) 0.0092(2) -0.00207(19)
Si2 0.0446(3) 0.0512(3) 0.0272(3) 0.0011(2) 0.0092(2) 0.0019(2)
C1 0.0343(9) 0.0337(9) 0.0375(9) 0.0005(7) 0.0084(7) -0.0031(7)
C2 0.0365(10) 0.0425(10) 0.0326(9) 0.0040(7) 0.0116(7) 0.0014(8)
C3 0.0589(14) 0.0440(12) 0.0791(16) -0.0214(11) 0.0118(12) -0.0063(10)
C4 0.0592(14) 0.0525(13) 0.0669(14) 0.0167(11) 0.0163(11) -0.0107(11)
C5 0.0434(13) 0.0387(12) 0.141(3) 0.0099(14) 0.0200(14) 0.0020(10)
C6 0.0665(17) 0.120(2) 0.0676(17) -0.0427(16) 0.0274(14) -0.0014(16)
C7 0.109(2) 0.0698(16) 0.0443(13) 0.0116(12) -0.0161(14) -0.0037(15)
C8 0.0832(18) 0.0542(13) 0.0575(14) -0.0048(11) 0.0215(13) -0.0141(12)
C9 0.0286(9) 0.0359(9) 0.0302(8) -0.0007(7) 0.0098(7) -0.0002(7)
C10 0.0302(9) 0.0527(11) 0.0445(10) -0.0076(9) 0.0151(8) 0.0061(8)
C11 0.0338(9) 0.0401(10) 0.0441(10) -0.0075(8) 0.0121(8) 0.0082(8)
C12 0.0413(11) 0.0527(12) 0.0565(12) 0.0035(9) 0.0253(9) -0.0045(9)
C13 0.0318(9) 0.0272(8) 0.0369(9) -0.0010(7) 0.0082(7) 0.0001(7)
C14 0.0265(8) 0.0271(8) 0.0330(8) 0.0037(6) 0.0093(6) 0.0015(6)
C15 0.0301(9) 0.0354(9) 0.0312(8) 0.0022(7) 0.0078(7) 0.0014(7)
C16 0.0345(9) 0.0440(10) 0.0339(9) 0.0055(8) 0.0076(7) 0.0083(8)
C17 0.0398(11) 0.0631(13) 0.0362(10) 0.0093(9) 0.0043(8) 0.0057(9)
C18 0.0527(14) 0.0976(19) 0.0429(12) 0.0095(12) 0.0019(10) 0.0300(13)

loop_
_atom_type_symbol
_atom_type_description
_atom_type_scat_dispersion_real
_atom_type_scat_dispersion_imag
_atom_type_scat_source
C C 0.0033 0.0016 'International Tables Vol C Tables 4.2.6.8 and 6.1.1.4'
H H 0.0000 0.0000 'International Tables Vol C Tables 4.2.6.8 and 6.1.1.4'
N N 0.0061 0.0033 'International Tables Vol C Tables 4.2.6.8 and 6.1.1.4'
O O 0.0106 0.0060 'International Tables Vol C Tables 4.2.6.8 and 6.1.1.4'
Si Si 0.0817 0.0704 'International Tables Vol C Tables 4.2.6.8 and 6.1.1.4'
Sc Sc 0.2519 0.3716 'International Tables Vol C Tables 4.2.6.8 and 6.1.1.4'

loop_
_geom_angle_atom_site_label_1
_geom_angle_atom_site_label_2
_geom_angle_atom_site_label_3
_geom_angle
_geom_angle_site_symmetry_1
_geom_angle_site_symmetry_3
O1 Sc1 O1 73.87(5) . 3_675
O1 Sc1 C1 106.74(6) . .
O1 Sc1 C1 112.83(5) 3_675 .
O1 Sc1 C2 96.24(6) . .
O1 Sc1 C2 135.77(6) 3_675 .
C1 Sc1 C2 111.30(7) . .
O1 Sc1 C9 150.42(5) . .
O1 Sc1 C9 81.29(5) 3_675 .
C1 Sc1 C9 97.47(6) . .
C2 Sc1 C9 90.40(6) . .
O1 Sc1 Sc1 37.05(3) . 3_675
O1 Sc1 Sc1 36.82(3) 3_675 3_675
C1 Sc1 Sc1 115.02(5) . 3_675
C2 Sc1 Sc1 121.14(5) . 3_675
C9 Sc1 Sc1 116.59(4) . 3_675
C9 N1 C10 111.72(15) . .
C9 N1 C12 124.44(15) . .
C10 N1 C12 123.84(15) . .
C9 N2 C11 111.76(14) 3_675 .
C9 N2 C13 124.30(14) 3_675 .
C11 N2 C13 123.93(14) . .
C14 O1 Sc1 124.01(9) . .
C14 O1 Sc1 129.86(9) . 3_675
Sc1 O1 Sc1 106.13(5) . 3_675
C1 Si1 C5 110.06(10) . .
C1 Si1 C4 112.39(10) . .
C5 Si1 C4 107.76(13) . .
C1 Si1 C3 114.75(10) . .
C5 Si1 C3 104.93(12) . .
C4 Si1 C3 106.47(11) . .
C2 Si2 C7 112.18(11) . .
C2 Si2 C6 111.81(10) . .
C7 Si2 C6 108.94(15) . .
C2 Si2 C8 111.62(10) . .
C7 Si2 C8 105.60(13) . .
C6 Si2 C8 106.33(13) . .
Si1 C1 Sc1 129.23(9) . .
Si2 C2 Sc1 122.49(9) . .
N1 C9 N2 103.11(14) . 3_675
N1 C9 Sc1 132.16(12) . .
N2 C9 Sc1 124.60(11) 3_675 .
C11 C10 N1 107.00(15) 3_675 .
C10 C11 N2 106.41(16) 3_675 .
N2 C13 C14 113.47(13) . .
O1 C14 C13 109.86(13) . .
O1 C14 C15 111.06(13) . .
C13 C14 C15 114.60(13) . .
C16 C15 C14 114.02(14) . .
C17 C16 C15 113.69(16) . .
C16 C17 C18 112.90(18) . .

loop_
_geom_bond_atom_site_label_1
_geom_bond_atom_site_label_2
_geom_bond_distance
_geom_bond_site_symmetry_2
Sc1 O1 2.0986(11) .
Sc1 O1 2.1097(11) 3_675
Sc1 C1 2.2340(17) .
Sc1 C2 2.2464(17) .
Sc1 C9 2.3846(17) .
Sc1 Sc1 3.3638(6) 3_675
N1 C9 1.357(2) .
N1 C10 1.375(2) .
N1 C12 1.458(2) .
N2 C9 1.360(2) 3_675
N2 C11 1.379(2) .
N2 C13 1.463(2) .
O1 C14 1.4272(18) .
O1 Sc1 2.1097(11) 3_675
Si1 C1 1.8416(17) .
Si1 C5 1.871(2) .
Si1 C4 1.877(2) .
Si1 C3 1.883(2) .
Si2 C2 1.8413(19) .
Si2 C7 1.871(2) .
Si2 C6 1.876(2) .
Si2 C8 1.878(2) .
C9 N2 1.360(2) 3_675
C10 C11 1.336(3) 3_675
C11 C10 1.336(3) 3_675
C13 C14 1.521(2) .
C14 C15 1.526(2) .
C15 C16 1.525(2) .
C16 C17 1.518(3) .
C17 C18 1.521(3) .
